data_2019015
loop_
_publ_author_name
'Castillo, Juan C.'
'Abon\'ia, Rodrigo'
'Cobo, Justo'
'Glidewell, Christopher'

_publ_section_title
;
 A chain of \p-stacked molecules in
 4-(2-chlorophenyl)pyrrolo[1,2-<i>a</i>]quinoxaline and a hydrogen-bonded
 sheet in
 (4<i>RS</i>)-4-(1,3-1,3-benzodioxol-6-yl)-4,5-dihydropyrrolo[1,2-<i>a</i>]quinoxaline
;
_journal_coeditor_code YF3029
_journal_issue 5
_journal_name_full 'Acta Crystallographica Section C'
_journal_page_first 544
_journal_page_last 548
_journal_paper_doi 10.1107/S0108270113009098
_journal_volume 69
_journal_year 2013
_chemical_formula_iupac 'C17 H11 Cl N2'
_chemical_formula_moiety 'C17 H11 Cl N2'
_chemical_formula_sum 'C17 H11 Cl N2'
_chemical_formula_weight 278.73
_chemical_name_systematic
;
4-(2-Chlorophenyl)pyrrolo[1,2-<i>a</i>]quinoxaline
;
_space_group_IT_number 14
_symmetry_cell_setting monoclinic
_symmetry_space_group_name_Hall '-P 2ybc'
_symmetry_space_group_name_H-M 'P 1 21/c 1'
_atom_sites_solution_hydrogens geom
_atom_sites_solution_primary direct
_atom_sites_solution_secondary difmap
_cell_angle_alpha 90.00
_cell_angle_beta 99.281(10)
_cell_angle_gamma 90.00
_cell_formula_units_Z 4
_cell_length_a 13.5649(13)
_cell_length_b 11.8142(11)
_cell_length_c 8.1678(12)
_cell_measurement_reflns_used 2984
_cell_measurement_temperature 120(2)
_cell_measurement_theta_max 27.50
_cell_measurement_theta_min 3.04
_cell_volume 1291.8(3)
_computing_cell_refinement 'DIRAX/LSQ (Duisenberg <i>et al.</i>, 2000)'
_computing_data_collection 'COLLECT (Nonius, 1998)'
_computing_data_reduction 'EVALCCD (Duisenberg <i>et al.</i>, 2003)'
_computing_molecular_graphics 'PLATON (Spek, 2009)'
_computing_publication_material
;
SHELXL97 (Sheldrick, 2008) and PLATON (Spek, 2009)
;
_computing_structure_refinement 'SHELXL97 (Sheldrick, 2008)'
_computing_structure_solution 'SHELXS97 (Sheldrick, 2008)'
_diffrn_ambient_temperature 120(2)
_diffrn_detector_area_resol_mean 9.091
_diffrn_measured_fraction_theta_full 0.999
_diffrn_measured_fraction_theta_max 0.999
_diffrn_measurement_device_type 'Bruker Nonius KappaCCD area-detector'
_diffrn_measurement_method '\f and \w'
_diffrn_radiation_monochromator graphite
_diffrn_radiation_source 'Bruker Nonius FR591 rotating anode'
_diffrn_radiation_type 'Mo K\a'
_diffrn_radiation_wavelength 0.71073
_diffrn_reflns_av_R_equivalents 0.0472
_diffrn_reflns_av_sigmaI/netI 0.0352
_diffrn_reflns_limit_h_max 17
_diffrn_reflns_limit_h_min -17
_diffrn_reflns_limit_k_max 15
_diffrn_reflns_limit_k_min -14
_diffrn_reflns_limit_l_max 10
_diffrn_reflns_limit_l_min -10
_diffrn_reflns_number 18171
_diffrn_reflns_theta_full 27.50
_diffrn_reflns_theta_max 27.50
_diffrn_reflns_theta_min 3.04
_diffrn_standards_decay_% 0
_diffrn_standards_interval_count 0
_diffrn_standards_interval_time 0
_diffrn_standards_number 0
_exptl_absorpt_coefficient_mu 0.285
_exptl_absorpt_correction_T_max 0.940
_exptl_absorpt_correction_T_min 0.890
_exptl_absorpt_correction_type multi-scan
_exptl_absorpt_process_details '(SADABS; Sheldrick, 2003)'
_exptl_crystal_colour colourless
_exptl_crystal_density_diffrn 1.433
_exptl_crystal_density_method 'not measured'
_exptl_crystal_description block
_exptl_crystal_F_000 576
_exptl_crystal_size_max 0.42
_exptl_crystal_size_mid 0.25
_exptl_crystal_size_min 0.22
_refine_diff_density_max 0.305
_refine_diff_density_min -0.332
_refine_ls_extinction_method none
_refine_ls_goodness_of_fit_ref 1.063
_refine_ls_hydrogen_treatment constr
_refine_ls_matrix_type full
_refine_ls_number_parameters 181
_refine_ls_number_reflns 2984
_refine_ls_number_restraints 0
_refine_ls_restrained_S_all 1.063
_refine_ls_R_factor_all 0.0700
_refine_ls_R_factor_gt 0.0426
_refine_ls_shift/su_max 0.001
_refine_ls_shift/su_mean 0.000
_refine_ls_structure_factor_coef Fsqd
_refine_ls_weighting_details 'w = 1/[\s^2^(Fo^2^)+(0.0544P)^2^+0.6625P] where P=(Fo^2^+2Fc^2^)/3'
_refine_ls_weighting_scheme calc
_refine_ls_wR_factor_gt 0.0994
_refine_ls_wR_factor_ref 0.1161
_reflns_number_gt 2187
_reflns_number_total 2984
_reflns_threshold_expression I>2\s(I)
_cod_data_source_file yf3029.cif
_cod_data_source_block I
_cod_original_sg_symbol_H-M 'P 21/c'
_cod_database_code 2019015
_cod_database_fobs_code 2019015

loop_
_symmetry_equiv_pos_as_xyz
'x, y, z'
'-x, y+1/2, -z+1/2'
'-x, -y, -z'
'x, -y-1/2, z-1/2'

loop_
_atom_site_type_symbol
_atom_site_label
_atom_site_fract_x
_atom_site_fract_y
_atom_site_fract_z
_atom_site_U_iso_or_equiv
_atom_site_adp_type
_atom_site_calc_flag
_atom_site_refinement_flags
_atom_site_occupancy
_atom_site_symmetry_multiplicity
C C1 0.34705(14) 0.75957(17) 0.4570(2) 0.0252(4) Uani d . 1 1
H H1 0.3527 0.8382 0.4357 0.030 Uiso calc R 1 1
C C2 0.40865(14) 0.67575(17) 0.4147(2) 0.0270(4) Uani d . 1 1
H H2 0.4642 0.6868 0.3591 0.032 Uiso calc R 1 1
C C3 0.37595(14) 0.57131(17) 0.4673(2) 0.0247(4) Uani d . 1 1
H H3 0.4048 0.4993 0.4538 0.030 Uiso calc R 1 1
C C3a 0.29317(13) 0.59319(16) 0.5431(2) 0.0210(4) Uani d . 1 1
C C4 0.22842(13) 0.52535(16) 0.6229(2) 0.0216(4) Uani d . 1 1
N N5 0.15083(11) 0.56487(13) 0.68203(19) 0.0219(3) Uani d . 1 1
C C5a 0.13447(13) 0.68197(16) 0.6709(2) 0.0213(4) Uani d . 1 1
C C6 0.05335(14) 0.72742(17) 0.7364(2) 0.0251(4) Uani d . 1 1
H H6 0.0103 0.6782 0.7840 0.030 Uiso calc R 1 1
C C7 0.03527(15) 0.84232(18) 0.7328(2) 0.0277(4) Uani d . 1 1
H H7 -0.0197 0.8718 0.7780 0.033 Uiso calc R 1 1
C C8 0.09805(15) 0.91530(17) 0.6624(2) 0.0276(4) Uani d . 1 1
H H8 0.0854 0.9944 0.6601 0.033 Uiso calc R 1 1
C C9 0.17847(15) 0.87330(16) 0.5960(2) 0.0256(4) Uani d . 1 1
H H9 0.2208 0.9231 0.5480 0.031 Uiso calc R 1 1
C C9a 0.19646(13) 0.75749(16) 0.6006(2) 0.0210(4) Uani d . 1 1
N N9b 0.27628(11) 0.70985(13) 0.53517(18) 0.0209(3) Uani d . 1 1
C C41 0.24779(14) 0.40080(16) 0.6382(2) 0.0217(4) Uani d . 1 1
C C42 0.33173(14) 0.35660(16) 0.7397(2) 0.0230(4) Uani d . 1 1
Cl Cl42 0.41717(4) 0.44616(4) 0.85870(6) 0.03018(16) Uani d . 1 1
C C43 0.34865(15) 0.24091(16) 0.7547(2) 0.0262(4) Uani d . 1 1
H H43 0.4060 0.2126 0.8251 0.031 Uiso calc R 1 1
C C44 0.28068(15) 0.16737(17) 0.6655(2) 0.0287(4) Uani d . 1 1
H H44 0.2917 0.0880 0.6741 0.034 Uiso calc R 1 1
C C45 0.19673(15) 0.20885(17) 0.5637(2) 0.0275(4) Uani d . 1 1
H H45 0.1502 0.1580 0.5033 0.033 Uiso calc R 1 1
C C46 0.18072(14) 0.32427(17) 0.5504(2) 0.0247(4) Uani d . 1 1
H H46 0.1231 0.3520 0.4802 0.030 Uiso calc R 1 1

loop_
_atom_site_aniso_label
_atom_site_aniso_U_11
_atom_site_aniso_U_22
_atom_site_aniso_U_33
_atom_site_aniso_U_12
_atom_site_aniso_U_13
_atom_site_aniso_U_23
C1 0.0244(10) 0.0283(10) 0.0233(9) -0.0063(8) 0.0048(8) 0.0025(8)
C2 0.0226(10) 0.0330(11) 0.0262(10) -0.0027(8) 0.0068(8) 0.0011(8)
C3 0.0215(9) 0.0282(11) 0.0249(9) 0.0015(8) 0.0048(8) -0.0016(8)
C3a 0.0219(9) 0.0202(9) 0.0204(9) 0.0003(7) 0.0019(7) -0.0010(7)
C4 0.0191(9) 0.0266(10) 0.0177(9) -0.0005(8) -0.0006(7) -0.0018(7)
N5 0.0196(8) 0.0240(8) 0.0217(8) -0.0024(6) 0.0023(6) -0.0002(6)
C5a 0.0202(9) 0.0241(10) 0.0187(9) 0.0003(8) 0.0003(7) 0.0008(7)
C6 0.0207(9) 0.0308(11) 0.0237(10) -0.0011(8) 0.0029(8) -0.0004(8)
C7 0.0243(10) 0.0338(11) 0.0244(10) 0.0054(9) 0.0019(8) -0.0026(8)
C8 0.0313(11) 0.0229(10) 0.0281(10) 0.0034(8) 0.0030(8) -0.0014(8)
C9 0.0289(10) 0.0235(10) 0.0241(10) -0.0021(8) 0.0034(8) -0.0006(8)
C9a 0.0191(9) 0.0253(10) 0.0181(9) -0.0002(7) 0.0009(7) -0.0019(7)
N9b 0.0212(8) 0.0206(8) 0.0206(7) -0.0012(6) 0.0027(6) 0.0003(6)
C41 0.0217(9) 0.0236(9) 0.0210(9) -0.0022(8) 0.0073(7) 0.0006(7)
C42 0.0242(9) 0.0225(9) 0.0225(9) -0.0022(8) 0.0044(7) -0.0032(7)
Cl42 0.0299(3) 0.0247(3) 0.0324(3) -0.0005(2) -0.00563(19) -0.0037(2)
C43 0.0283(10) 0.0253(10) 0.0255(10) 0.0009(8) 0.0057(8) 0.0002(8)
C44 0.0365(11) 0.0211(10) 0.0299(10) -0.0019(9) 0.0093(9) -0.0003(8)
C45 0.0322(11) 0.0244(10) 0.0260(10) -0.0086(8) 0.0046(8) -0.0044(8)
C46 0.0218(9) 0.0290(10) 0.0234(9) -0.0029(8) 0.0044(7) 0.0000(8)

loop_
_atom_type_symbol
_atom_type_description
_atom_type_scat_dispersion_real
_atom_type_scat_dispersion_imag
_atom_type_scat_source
C C 0.0033 0.0016 'International Tables Vol C Tables 4.2.6.8 and 6.1.1.4'
H H 0.0000 0.0000 'International Tables Vol C Tables 4.2.6.8 and 6.1.1.4'
Cl Cl 0.1484 0.1585 'International Tables Vol C Tables 4.2.6.8 and 6.1.1.4'
N N 0.0061 0.0033 'International Tables Vol C Tables 4.2.6.8 and 6.1.1.4'

loop_
_geom_angle_atom_site_label_1
_geom_angle_atom_site_label_2
_geom_angle_atom_site_label_3
_geom_angle
N9b C1 C2 107.96(17)
N9b C1 H1 126.0
C2 C1 H1 126.0
C1 C2 C3 108.77(17)
C1 C2 H2 125.6
C3 C2 H2 125.6
C3a C3 C2 106.91(17)
C3a C3 H3 126.5
C2 C3 H3 126.5
C3 C3a N9b 107.51(16)
C3 C3a C4 134.56(18)
N9b C3a C4 117.93(16)
N5 C4 C3a 124.00(17)
N5 C4 C41 117.36(16)
C3a C4 C41 118.63(16)
C4 N5 C5a 117.08(16)
N5 C5a C6 118.55(17)
N5 C5a C9a 123.51(17)
C6 C5a C9a 117.92(17)
C7 C6 C5a 121.02(18)
C7 C6 H6 119.5
C5a C6 H6 119.5
C6 C7 C8 119.85(19)
C6 C7 H7 120.1
C8 C7 H7 120.1
C9 C8 C7 120.65(19)
C9 C8 H8 119.7
C7 C8 H8 119.7
C8 C9 C9a 119.21(18)
C8 C9 H9 120.4
C9a C9 H9 120.4
C9 C9a N9b 121.92(17)
C9 C9a C5a 121.36(17)
N9b C9a C5a 116.73(16)
C1 N9b C3a 108.85(15)
C1 N9b C9a 130.49(16)
C3a N9b C9a 120.65(15)
C46 C41 C42 117.65(17)
C46 C41 C4 120.19(17)
C42 C41 C4 122.16(16)
C43 C42 C41 121.85(17)
C43 C42 Cl42 117.54(15)
C41 C42 Cl42 120.57(14)
C44 C43 C42 118.98(19)
C44 C43 H43 120.5
C42 C43 H43 120.5
C43 C44 C45 120.41(18)
C43 C44 H44 119.8
C45 C44 H44 119.8
C46 C45 C44 119.96(18)
C46 C45 H45 120.0
C44 C45 H45 120.0
C45 C46 C41 121.14(18)
C45 C46 H46 119.4
C41 C46 H46 119.4

loop_
_geom_bond_atom_site_label_1
_geom_bond_atom_site_label_2
_geom_bond_distance
_geom_bond_publ_flag
C1 C2 1.375(3) y
C1 H1 0.9500 ?
C2 C3 1.402(3) y
C2 H2 0.9500 ?
C3 C3a 1.391(3) y
C3 H3 0.9500 ?
C3a C4 1.422(3) y
C4 N5 1.313(2) y
N5 C5a 1.402(2) y
C5a C6 1.405(3) y
C6 C7 1.379(3) y
C6 H6 0.9500 ?
C7 C8 1.399(3) y
C7 H7 0.9500 ?
C8 C9 1.386(3) y
C8 H8 0.9500 ?
C9 C9a 1.389(3) y
C9 H9 0.9500 ?
C9a N9b 1.401(2) y
N9b C1 1.368(2) y
C3a N9b 1.397(2) y
C5a C9a 1.410(3) y
C4 C41 1.497(3) ?
C41 C46 1.396(3) ?
C41 C42 1.397(3) ?
C42 C43 1.388(3) ?
C42 Cl42 1.7448(19) ?
C43 C44 1.385(3) ?
C43 H43 0.9500 ?
C44 C45 1.386(3) ?
C44 H44 0.9500 ?
C45 C46 1.382(3) ?
C45 H45 0.9500 ?
C46 H46 0.9500 ?

loop_
_geom_torsion_atom_site_label_1
_geom_torsion_atom_site_label_2
_geom_torsion_atom_site_label_3
_geom_torsion_atom_site_label_4
_geom_torsion
_geom_torsion_publ_flag
N9b C1 C2 C3 0.0(2) ?
C1 C2 C3 C3a -0.2(2) ?
C2 C3 C3a N9b 0.2(2) ?
C2 C3 C3a C4 -178.7(2) ?
C3 C3a C4 N5 -177.53(19) ?
N9b C3a C4 N5 3.6(3) ?
C3 C3a C4 C41 1.1(3) ?
N9b C3a C4 C41 -177.72(15) ?
C3a C4 N5 C5a -2.8(3) ?
C41 C4 N5 C5a 178.51(15) ?
C4 N5 C5a C6 -178.58(16) ?
C4 N5 C5a C9a 0.0(3) ?
N5 C5a C6 C7 178.30(17) ?
C9a C5a C6 C7 -0.3(3) ?
C5a C6 C7 C8 0.3(3) ?
C6 C7 C8 C9 0.0(3) ?
C7 C8 C9 C9a -0.2(3) ?
C8 C9 C9a N9b 179.79(17) ?
C8 C9 C9a C5a 0.2(3) ?
N5 C5a C9a C9 -178.45(17) ?
C6 C5a C9a C9 0.1(3) ?
N5 C5a C9a N9b 1.9(3) ?
C6 C5a C9a N9b -179.53(16) ?
C2 C1 N9b C3a 0.1(2) ?
C2 C1 N9b C9a -179.42(17) ?
C3 C3a N9b C1 -0.2(2) ?
C4 C3a N9b C1 178.91(16) ?
C3 C3a N9b C9a 179.37(15) ?
C4 C3a N9b C9a -1.5(2) ?
C9 C9a N9b C1 -1.2(3) ?
C5a C9a N9b C1 178.48(18) ?
C9 C9a N9b C3a 179.32(17) ?
C5a C9a N9b C3a -1.0(2) ?
N5 C4 C41 C46 66.5(2) ?
C3a C4 C41 C46 -112.3(2) ?
C3a C4 C41 C42 68.1(2) y
N5 C4 C41 C42 -113.1(2) y
C46 C41 C42 C43 -0.3(3) ?
C4 C41 C42 C43 179.27(17) ?
C46 C41 C42 Cl42 -177.96(13) ?
C4 C41 C42 Cl42 1.6(2) ?
C41 C42 C43 C44 0.5(3) ?
Cl42 C42 C43 C44 178.18(14) ?
C42 C43 C44 C45 -0.4(3) ?
C43 C44 C45 C46 0.3(3) ?
C44 C45 C46 C41 -0.1(3) ?
C42 C41 C46 C45 0.1(3) ?
C4 C41 C46 C45 -179.45(17) ?
